data_7714051
loop_
_publ_author_name
'Lips, Felicitas'
'Helmer, Joschua'
'Hepp, Alexander'
'Berger, Raphael J. F.'

_publ_section_title
;
 Synthesis and Functionalization of the Six-Vertex Anionic
 Amido-Substituted Silicon Cluster [Si6{N(SiMe3)Ph}5]&#x2212;
;
_journal_name_full 'Dalton Transactions'
_journal_paper_doi 10.1039/D2DT03952D
_journal_year 2023
_chemical_formula_sum 'C51 H76 Cl5 N5 Si12'
_chemical_formula_weight 1273.49
_space_group_crystal_system triclinic
_space_group_IT_number 2
_space_group_name_Hall '-P 1'
_space_group_name_H-M_alt 'P -1'
_atom_sites_solution_hydrogens geom
_audit_creation_method SHELXL-2016/6
_audit_update_record
;
2022-02-23 deposited with the CCDC.	2023-09-25 downloaded from the CCDC.
;
_cell_angle_alpha 71.982(2)
_cell_angle_beta 84.352(2)
_cell_angle_gamma 72.0140(10)
_cell_formula_units_Z 2
_cell_length_a 13.0493(5)
_cell_length_b 13.4471(6)
_cell_length_c 20.7283(9)
_cell_measurement_reflns_used 9251
_cell_measurement_temperature 100(2)
_cell_measurement_theta_max 27.11
_cell_measurement_theta_min 2.44
_cell_volume 3289.9(2)
_computing_cell_refinement 'Bruker SAINT'
_computing_data_collection 'Bruker APEX2'
_computing_data_reduction 'Bruker SAINT'
_computing_molecular_graphics 'Bruker SHELXTL'
_computing_publication_material 'Bruker SHELXTL'
_computing_structure_refinement 'SHELXL-2016/6 (Sheldrick, 2016)'
_computing_structure_solution 'SHELXT 2014/5 (Sheldrick, 2014)'
_diffrn_ambient_temperature 100(2)
_diffrn_measured_fraction_theta_full 0.983
_diffrn_measured_fraction_theta_max 0.982
_diffrn_measurement_device_type 'Bruker APEX-II CCD'
_diffrn_measurement_method '\f and \w scans'
_diffrn_radiation_type MoK\a
_diffrn_radiation_wavelength 0.71073
_diffrn_reflns_av_R_equivalents 0.0272
_diffrn_reflns_av_unetI/netI 0.0236
_diffrn_reflns_Laue_measured_fraction_full 0.983
_diffrn_reflns_Laue_measured_fraction_max 0.982
_diffrn_reflns_limit_h_max 16
_diffrn_reflns_limit_h_min -16
_diffrn_reflns_limit_k_max 17
_diffrn_reflns_limit_k_min -17
_diffrn_reflns_limit_l_max 26
_diffrn_reflns_limit_l_min -26
_diffrn_reflns_number 43541
_diffrn_reflns_point_group_measured_fraction_full 0.983
_diffrn_reflns_point_group_measured_fraction_max 0.982
_diffrn_reflns_theta_full 25.242
_diffrn_reflns_theta_max 27.135
_diffrn_reflns_theta_min 1.965
_exptl_absorpt_coefficient_mu 0.477
_exptl_absorpt_correction_T_max 0.7455
_exptl_absorpt_correction_T_min 0.6723
_exptl_absorpt_correction_type multi-scan
_exptl_absorpt_process_details SADABS
_exptl_crystal_colour colourless
_exptl_crystal_density_diffrn 1.286
_exptl_crystal_description block
_exptl_crystal_F_000 1340
_exptl_crystal_size_max 0.639
_exptl_crystal_size_mid 0.403
_exptl_crystal_size_min 0.298
_refine_diff_density_max 0.487
_refine_diff_density_min -0.406
_refine_diff_density_rms 0.084
_refine_ls_extinction_method none
_refine_ls_goodness_of_fit_ref 1.077
_refine_ls_hydrogen_treatment constr
_refine_ls_matrix_type full
_refine_ls_number_parameters 673
_refine_ls_number_reflns 14291
_refine_ls_number_restraints 0
_refine_ls_restrained_S_all 1.077
_refine_ls_R_factor_all 0.0284
_refine_ls_R_factor_gt 0.0269
_refine_ls_shift/su_max 0.000
_refine_ls_shift/su_mean 0.000
_refine_ls_structure_factor_coef Fsqd
_refine_ls_weighting_details 'w=1/[\s^2^(Fo^2^)+(0.0406P)^2^+1.4835P] where P=(Fo^2^+2Fc^2^)/3'
_refine_ls_weighting_scheme calc
_refine_ls_wR_factor_gt 0.0756
_refine_ls_wR_factor_ref 0.0765
_reflns_Friedel_coverage 0.000
_reflns_number_gt 13411
_reflns_number_total 14291
_reflns_threshold_expression 'I > 2\s(I)'
_cod_data_source_file d2dt03952d2.cif
_cod_data_source_block jh210708t2_a
_cod_database_code 7714051
_shelx_shelxl_version_number 2016/6
_shelx_space_group_comment
;
The symmetry employed for this shelxl refinement is uniquely defined
by the following loop, which should always be used as a source of
symmetry information in preference to the above space-group names.
They are only intended as comments.
;

loop_
_space_group_symop_operation_xyz
'x, y, z'
'-x, -y, -z'

loop_
_atom_site_label
_atom_site_type_symbol
_atom_site_fract_x
_atom_site_fract_y
_atom_site_fract_z
_atom_site_U_iso_or_equiv
_atom_site_adp_type
_atom_site_occupancy
_atom_site_site_symmetry_order
_atom_site_calc_flag
_atom_site_refinement_flags_posn
_atom_site_refinement_flags_adp
_atom_site_refinement_flags_occupancy
_atom_site_disorder_assembly
_atom_site_disorder_group
Cl1 Cl 0.58069(3) 0.41077(3) 0.91067(2) 0.01909(7) Uani 1 1 d . . . . .
Cl5 Cl 0.79288(3) 0.56365(3) 0.50792(2) 0.01993(7) Uani 1 1 d . . . . .
Cl2 Cl 0.39496(3) 0.60673(3) 0.68213(2) 0.01962(7) Uani 1 1 d . . . . .
Cl3 Cl 0.54806(3) 0.71383(3) 0.52556(2) 0.02024(7) Uani 1 1 d . . . . .
Cl4 Cl 0.75768(3) 0.79079(3) 0.54216(2) 0.02238(7) Uani 1 1 d . . . . .
Si1 Si 0.61453(3) 0.48082(3) 0.81033(2) 0.01124(7) Uani 1 1 d . . . . .
Si2 Si 0.51616(3) 0.63316(3) 0.72824(2) 0.01192(7) Uani 1 1 d . . . . .
Si3 Si 0.68515(3) 0.57788(3) 0.67888(2) 0.01116(7) Uani 1 1 d . . . . .
Si4 Si 0.77898(3) 0.52546(3) 0.78073(2) 0.01089(7) Uani 1 1 d . . . . .
Si5 Si 0.86470(3) 0.34510(3) 0.77134(2) 0.01139(7) Uani 1 1 d . . . . .
Si6 Si 0.68620(3) 0.38909(3) 0.73004(2) 0.01092(7) Uani 1 1 d . . . . .
Si7 Si 0.70037(3) 0.65907(3) 0.56394(2) 0.01280(7) Uani 1 1 d . . . . .
Si8 Si 0.34724(3) 0.79723(3) 0.78820(2) 0.01934(8) Uani 1 1 d . . . . .
Si9 Si 0.88314(3) 0.70112(3) 0.79771(2) 0.01570(8) Uani 1 1 d . . . . .
Si10 Si 1.02292(3) 0.23958(3) 0.67186(2) 0.01583(8) Uani 1 1 d . . . . .
Si11 Si 0.84372(3) 0.13561(3) 0.89557(2) 0.01884(8) Uani 1 1 d . . . . .
Si12 Si 0.49770(3) 0.29022(3) 0.72089(2) 0.01432(7) Uani 1 1 d . . . . .
N1 N 0.46228(9) 0.76131(9) 0.73854(6) 0.0152(2) Uani 1 1 d . . . . .
N2 N 0.80470(9) 0.61001(9) 0.82206(5) 0.0136(2) Uani 1 1 d . . . . .
N3 N 0.97208(8) 0.34026(9) 0.71443(6) 0.0140(2) Uani 1 1 d . . . . .
N4 N 0.90101(9) 0.23716(9) 0.84558(6) 0.0151(2) Uani 1 1 d . . . . .
N5 N 0.61996(8) 0.32335(9) 0.69638(5) 0.0128(2) Uani 1 1 d . . . . .
C1 C 0.49577(11) 0.84821(10) 0.68889(7) 0.0165(3) Uani 1 1 d . . . . .
C2 C 0.43209(13) 0.91593(12) 0.63288(8) 0.0257(3) Uani 1 1 d . . . . .
H2 H 0.365600 0.905262 0.626455 0.031 Uiso 1 1 calc R U . . .
C3 C 0.46606(14) 0.99961(13) 0.58610(8) 0.0297(3) Uani 1 1 d . . . . .
H3 H 0.421899 1.046550 0.548314 0.036 Uiso 1 1 calc R U . . .
C4 C 0.56355(13) 1.01454(12) 0.59446(8) 0.0249(3) Uani 1 1 d . . . . .
H4 H 0.586243 1.071728 0.562636 0.030 Uiso 1 1 calc R U . . .
C5 C 0.62798(12) 0.94568(11) 0.64947(8) 0.0220(3) Uani 1 1 d . . . . .
H5 H 0.695615 0.954834 0.654932 0.026 Uiso 1 1 calc R U . . .
C6 C 0.59391(11) 0.86318(11) 0.69671(7) 0.0184(3) Uani 1 1 d . . . . .
H6 H 0.638105 0.816750 0.734590 0.022 Uiso 1 1 calc R U . . .
C7 C 0.34234(13) 0.67116(13) 0.85704(8) 0.0282(3) Uani 1 1 d . . . . .
H7A H 0.331439 0.617839 0.837204 0.042 Uiso 1 1 calc R U . . .
H7B H 0.282664 0.689557 0.888001 0.042 Uiso 1 1 calc R U . . .
H7C H 0.410354 0.639733 0.882154 0.042 Uiso 1 1 calc R U . . .
C8 C 0.36008(15) 0.90502(14) 0.82268(9) 0.0344(4) Uani 1 1 d . . . . .
H8A H 0.426345 0.877467 0.849368 0.052 Uiso 1 1 calc R U . . .
H8B H 0.297883 0.924604 0.851720 0.052 Uiso 1 1 calc R U . . .
H8C H 0.362800 0.969822 0.785135 0.052 Uiso 1 1 calc R U . . .
C9 C 0.21907(12) 0.85048(14) 0.73890(10) 0.0335(4) Uani 1 1 d . . . . .
H9A H 0.217680 0.919751 0.704339 0.050 Uiso 1 1 calc R U . . .
H9B H 0.157562 0.862519 0.769680 0.050 Uiso 1 1 calc R U . . .
H9C H 0.214810 0.797088 0.716840 0.050 Uiso 1 1 calc R U . . .
C10 C 0.75717(10) 0.60267(10) 0.88887(6) 0.0143(2) Uani 1 1 d . . . . .
C11 C 0.64793(11) 0.65440(11) 0.89596(7) 0.0172(3) Uani 1 1 d . . . . .
H11 H 0.604184 0.693470 0.856820 0.021 Uiso 1 1 calc R U . . .
C12 C 0.60301(11) 0.64893(12) 0.96004(7) 0.0202(3) Uani 1 1 d . . . . .
H12 H 0.528487 0.683881 0.964572 0.024 Uiso 1 1 calc R U . . .
C13 C 0.66666(12) 0.59243(12) 1.01776(7) 0.0223(3) Uani 1 1 d . . . . .
H13 H 0.635745 0.588838 1.061571 0.027 Uiso 1 1 calc R U . . .
C14 C 0.77509(12) 0.54164(12) 1.01089(7) 0.0222(3) Uani 1 1 d . . . . .
H14 H 0.818721 0.503060 1.050131 0.027 Uiso 1 1 calc R U . . .
C15 C 0.82069(11) 0.54678(11) 0.94666(7) 0.0181(3) Uani 1 1 d . . . . .
H15 H 0.895311 0.512065 0.942286 0.022 Uiso 1 1 calc R U . . .
C16 C 0.90089(11) 0.73443(12) 0.70455(7) 0.0200(3) Uani 1 1 d . . . . .
H16A H 0.934317 0.666839 0.692139 0.030 Uiso 1 1 calc R U . . .
H16B H 0.947263 0.782492 0.689667 0.030 Uiso 1 1 calc R U . . .
H16C H 0.830488 0.771616 0.682506 0.030 Uiso 1 1 calc R U . . .
C17 C 0.81152(13) 0.82768(12) 0.82254(8) 0.0261(3) Uani 1 1 d . . . . .
H17A H 0.740042 0.860271 0.801572 0.039 Uiso 1 1 calc R U . . .
H17B H 0.853186 0.880213 0.807050 0.039 Uiso 1 1 calc R U . . .
H17C H 0.803794 0.808848 0.872006 0.039 Uiso 1 1 calc R U . . .
C18 C 1.01598(12) 0.64091(14) 0.84249(8) 0.0259(3) Uani 1 1 d . . . . .
H18A H 1.005496 0.643375 0.889502 0.039 Uiso 1 1 calc R U . . .
H18B H 1.065209 0.683071 0.819335 0.039 Uiso 1 1 calc R U . . .
H18C H 1.046741 0.564779 0.842064 0.039 Uiso 1 1 calc R U . . .
C19 C 1.02494(10) 0.42485(10) 0.69539(7) 0.0143(2) Uani 1 1 d . . . . .
C20 C 1.01614(11) 0.49583(11) 0.62962(7) 0.0170(3) Uani 1 1 d . . . . .
H20 H 0.968863 0.493397 0.598471 0.020 Uiso 1 1 calc R U . . .
C21 C 1.07566(11) 0.57030(11) 0.60888(7) 0.0192(3) Uani 1 1 d . . . . .
H21 H 1.069747 0.617342 0.563644 0.023 Uiso 1 1 calc R U . . .
C22 C 1.14370(11) 0.57580(11) 0.65434(7) 0.0197(3) Uani 1 1 d . . . . .
H22 H 1.185050 0.625925 0.640265 0.024 Uiso 1 1 calc R U . . .
C23 C 1.15076(11) 0.50752(12) 0.72045(7) 0.0200(3) Uani 1 1 d . . . . .
H23 H 1.196253 0.511973 0.751870 0.024 Uiso 1 1 calc R U . . .
C24 C 1.09185(11) 0.43251(11) 0.74124(7) 0.0176(3) Uani 1 1 d . . . . .
H24 H 1.097132 0.386395 0.786707 0.021 Uiso 1 1 calc R U . . .
C25 C 0.97633(12) 0.11789(11) 0.71740(8) 0.0218(3) Uani 1 1 d . . . . .
H25A H 1.014618 0.079986 0.760619 0.033 Uiso 1 1 calc R U . . .
H25B H 0.991223 0.068041 0.689445 0.033 Uiso 1 1 calc R U . . .
H25C H 0.898699 0.141746 0.726034 0.033 Uiso 1 1 calc R U . . .
C26 C 1.17329(11) 0.20002(13) 0.67150(8) 0.0256(3) Uani 1 1 d . . . . .
H26A H 1.197248 0.262513 0.643938 0.038 Uiso 1 1 calc R U . . .
H26B H 1.202181 0.138755 0.652316 0.038 Uiso 1 1 calc R U . . .
H26C H 1.199335 0.178045 0.718061 0.038 Uiso 1 1 calc R U . . .
C27 C 0.97522(12) 0.28943(12) 0.58248(7) 0.0222(3) Uani 1 1 d . . . . .
H27A H 0.897109 0.323867 0.581254 0.033 Uiso 1 1 calc R U . . .
H27B H 0.992355 0.227598 0.563725 0.033 Uiso 1 1 calc R U . . .
H27C H 1.011110 0.343055 0.555426 0.033 Uiso 1 1 calc R U . . .
C28 C 0.99537(11) 0.23625(11) 0.87756(7) 0.0172(3) Uani 1 1 d . . . . .
C29 C 0.98341(12) 0.29944(12) 0.92116(8) 0.0236(3) Uani 1 1 d . . . . .
H29 H 0.913791 0.343400 0.929235 0.028 Uiso 1 1 calc R U . . .
C30 C 1.07258(14) 0.29888(14) 0.95313(9) 0.0318(4) Uani 1 1 d . . . . .
H30 H 1.063677 0.342787 0.982613 0.038 Uiso 1 1 calc R U . . .
C31 C 1.17439(14) 0.23438(14) 0.94202(9) 0.0329(4) Uani 1 1 d . . . . .
H31 H 1.235280 0.234085 0.963794 0.039 Uiso 1 1 calc R U . . .
C32 C 1.18699(12) 0.17033(13) 0.89904(9) 0.0286(3) Uani 1 1 d . . . . .
H32 H 1.256578 0.125480 0.891727 0.034 Uiso 1 1 calc R U . . .
C33 C 1.09786(11) 0.17152(12) 0.86649(8) 0.0221(3) Uani 1 1 d . . . . .
H33 H 1.107016 0.128084 0.836693 0.026 Uiso 1 1 calc R U . . .
C34 C 0.79788(14) 0.15820(14) 0.97945(8) 0.0307(3) Uani 1 1 d . . . . .
H34A H 0.859116 0.158266 1.003258 0.046 Uiso 1 1 calc R U . . .
H34B H 0.768358 0.099438 1.006657 0.046 Uiso 1 1 calc R U . . .
H34C H 0.742096 0.228761 0.972482 0.046 Uiso 1 1 calc R U . . .
C35 C 0.94563(13) -0.00163(12) 0.91245(8) 0.0275(3) Uani 1 1 d . . . . .
H35A H 0.963573 -0.020885 0.869972 0.041 Uiso 1 1 calc R U . . .
H35B H 0.916107 -0.056311 0.944955 0.041 Uiso 1 1 calc R U . . .
H35C H 1.010799 0.000149 0.931316 0.041 Uiso 1 1 calc R U . . .
C36 C 0.72805(12) 0.13412(13) 0.85089(8) 0.0268(3) Uani 1 1 d . . . . .
H36A H 0.668848 0.201209 0.848135 0.040 Uiso 1 1 calc R U . . .
H36B H 0.703954 0.070455 0.875910 0.040 Uiso 1 1 calc R U . . .
H36C H 0.750262 0.129918 0.805009 0.040 Uiso 1 1 calc R U . . .
C37 C 0.66242(10) 0.30035(11) 0.63339(7) 0.0141(2) Uani 1 1 d . . . . .
C38 C 0.72342(11) 0.19513(11) 0.63354(7) 0.0182(3) Uani 1 1 d . . . . .
H38 H 0.740085 0.138607 0.675308 0.022 Uiso 1 1 calc R U . . .
C39 C 0.76024(12) 0.17220(12) 0.57265(8) 0.0227(3) Uani 1 1 d . . . . .
H39 H 0.802517 0.100448 0.573061 0.027 Uiso 1 1 calc R U . . .
C40 C 0.73510(12) 0.25413(13) 0.51167(8) 0.0250(3) Uani 1 1 d . . . . .
H40 H 0.759513 0.238439 0.470183 0.030 Uiso 1 1 calc R U . . .
C41 C 0.67442(12) 0.35885(13) 0.51113(7) 0.0237(3) Uani 1 1 d . . . . .
H41 H 0.657537 0.415010 0.469227 0.028 Uiso 1 1 calc R U . . .
C42 C 0.63796(11) 0.38233(11) 0.57177(7) 0.0186(3) Uani 1 1 d . . . . .
H42 H 0.596325 0.454403 0.571086 0.022 Uiso 1 1 calc R U . . .
C43 C 0.43760(11) 0.33239(11) 0.79740(7) 0.0170(3) Uani 1 1 d . . . . .
H43A H 0.489074 0.296252 0.834951 0.025 Uiso 1 1 calc R U . . .
H43B H 0.371360 0.311134 0.810341 0.025 Uiso 1 1 calc R U . . .
H43C H 0.420839 0.411921 0.787060 0.025 Uiso 1 1 calc R U . . .
C44 C 0.52094(12) 0.13994(12) 0.74032(8) 0.0230(3) Uani 1 1 d . . . . .
H44A H 0.541886 0.118485 0.698716 0.034 Uiso 1 1 calc R U . . .
H44B H 0.454581 0.121852 0.758510 0.034 Uiso 1 1 calc R U . . .
H44C H 0.578571 0.100551 0.773931 0.034 Uiso 1 1 calc R U . . .
C45 C 0.40161(11) 0.35636(13) 0.64872(7) 0.0221(3) Uani 1 1 d . . . . .
H45A H 0.392175 0.435268 0.633394 0.033 Uiso 1 1 calc R U . . .
H45B H 0.331960 0.343323 0.663407 0.033 Uiso 1 1 calc R U . . .
H45C H 0.430052 0.325354 0.611316 0.033 Uiso 1 1 calc R U . . .
C46 C 0.46929(14) 0.06278(14) 1.04429(9) 0.0320(3) Uani 1 1 d . . . . .
H46 H 0.447836 0.105871 1.074699 0.038 Uiso 1 1 calc R U . . .
C47 C 0.49374(13) 0.04977(14) 0.93077(8) 0.0305(3) Uani 1 1 d . . . . .
H47 H 0.489043 0.084018 0.883179 0.037 Uiso 1 1 calc R U . . .
C48 C 0.46349(14) 0.11290(14) 0.97491(9) 0.0310(3) Uani 1 1 d . . . . .
H48 H 0.438811 0.190403 0.957667 0.037 Uiso 1 1 calc R U . . .
C49 C 1.02977(13) 0.09354(13) 0.46591(8) 0.0269(3) Uani 1 1 d . . . . .
H49 H 1.050068 0.157556 0.442661 0.032 Uiso 1 1 calc R U . . .
C50 C 0.92314(13) -0.02643(13) 0.47238(8) 0.0267(3) Uani 1 1 d . . . . .
H50 H 0.870337 -0.044442 0.453452 0.032 Uiso 1 1 calc R U . . .
C51 C 0.95295(13) 0.06680(13) 0.43829(8) 0.0259(3) Uani 1 1 d . . . . .
H51 H 0.920750 0.112426 0.395984 0.031 Uiso 1 1 calc R U . . .

loop_
_atom_site_aniso_label
_atom_site_aniso_U_11
_atom_site_aniso_U_22
_atom_site_aniso_U_33
_atom_site_aniso_U_23
_atom_site_aniso_U_13
_atom_site_aniso_U_12
Cl1 0.02123(15) 0.01973(15) 0.01358(14) -0.00116(11) 0.00260(11) -0.00675(12)
Cl5 0.02135(16) 0.02141(16) 0.01777(15) -0.00921(12) 0.00358(12) -0.00502(13)
Cl2 0.01527(14) 0.02007(15) 0.02452(16) -0.00506(12) -0.00561(12) -0.00644(12)
Cl3 0.01680(15) 0.02373(16) 0.01690(15) -0.00165(12) -0.00474(11) -0.00429(13)
Cl4 0.03097(18) 0.01939(16) 0.02037(16) -0.00304(12) -0.00006(13) -0.01527(14)
Si1 0.01087(15) 0.01050(15) 0.01147(16) -0.00224(12) 0.00032(12) -0.00302(12)
Si2 0.01062(15) 0.01022(15) 0.01389(16) -0.00238(12) -0.00109(12) -0.00250(12)
Si3 0.01145(15) 0.01077(15) 0.01093(16) -0.00208(12) -0.00061(12) -0.00373(12)
Si4 0.01080(15) 0.01041(15) 0.01178(16) -0.00342(12) -0.00079(12) -0.00318(12)
Si5 0.00980(15) 0.01009(15) 0.01347(16) -0.00284(12) -0.00112(12) -0.00212(12)
Si6 0.01019(15) 0.00999(15) 0.01297(16) -0.00332(12) -0.00059(12) -0.00338(12)
Si7 0.01421(16) 0.01285(16) 0.01131(16) -0.00251(12) -0.00028(12) -0.00492(13)
Si8 0.01603(18) 0.01388(17) 0.0250(2) -0.00556(14) 0.00349(14) -0.00129(14)
Si9 0.01661(17) 0.01792(17) 0.01648(17) -0.00667(14) 0.00035(13) -0.00907(14)
Si10 0.01270(16) 0.01465(17) 0.02112(18) -0.00835(14) 0.00163(13) -0.00283(13)
Si11 0.01684(18) 0.01473(17) 0.02018(19) 0.00295(14) -0.00444(14) -0.00472(14)
Si12 0.01357(16) 0.01549(17) 0.01685(17) -0.00617(13) 0.00135(13) -0.00742(13)
N1 0.0148(5) 0.0103(5) 0.0182(5) -0.0030(4) 0.0005(4) -0.0019(4)
N2 0.0150(5) 0.0156(5) 0.0131(5) -0.0063(4) 0.0007(4) -0.0065(4)
N3 0.0111(5) 0.0128(5) 0.0192(5) -0.0062(4) 0.0012(4) -0.0036(4)
N4 0.0135(5) 0.0126(5) 0.0171(5) -0.0009(4) -0.0044(4) -0.0029(4)
N5 0.0132(5) 0.0136(5) 0.0140(5) -0.0053(4) 0.0007(4) -0.0063(4)
C1 0.0199(6) 0.0114(6) 0.0173(6) -0.0046(5) 0.0014(5) -0.0036(5)
C2 0.0251(7) 0.0240(7) 0.0251(7) -0.0006(6) -0.0062(6) -0.0079(6)
C3 0.0342(8) 0.0246(8) 0.0223(7) 0.0040(6) -0.0064(6) -0.0063(7)
C4 0.0331(8) 0.0153(6) 0.0235(7) -0.0022(5) 0.0045(6) -0.0079(6)
C5 0.0231(7) 0.0159(6) 0.0283(8) -0.0073(5) 0.0031(6) -0.0081(6)
C6 0.0194(6) 0.0143(6) 0.0197(7) -0.0032(5) -0.0020(5) -0.0037(5)
C7 0.0253(7) 0.0231(7) 0.0295(8) -0.0031(6) 0.0104(6) -0.0056(6)
C8 0.0384(9) 0.0283(8) 0.0411(10) -0.0205(7) 0.0114(7) -0.0093(7)
C9 0.0180(7) 0.0281(8) 0.0453(10) -0.0070(7) -0.0005(7) 0.0024(6)
C10 0.0176(6) 0.0141(6) 0.0145(6) -0.0058(5) 0.0008(5) -0.0076(5)
C11 0.0183(6) 0.0180(6) 0.0158(6) -0.0052(5) -0.0012(5) -0.0056(5)
C12 0.0195(6) 0.0222(7) 0.0203(7) -0.0085(5) 0.0035(5) -0.0069(5)
C13 0.0297(7) 0.0265(7) 0.0143(6) -0.0069(5) 0.0037(5) -0.0134(6)
C14 0.0284(7) 0.0246(7) 0.0146(6) -0.0034(5) -0.0041(5) -0.0104(6)
C15 0.0182(6) 0.0176(6) 0.0196(7) -0.0061(5) -0.0024(5) -0.0054(5)
C16 0.0200(6) 0.0217(7) 0.0188(7) -0.0045(5) 0.0018(5) -0.0089(5)
C17 0.0325(8) 0.0226(7) 0.0309(8) -0.0153(6) 0.0023(6) -0.0123(6)
C18 0.0203(7) 0.0380(9) 0.0239(7) -0.0092(6) -0.0021(6) -0.0142(6)
C19 0.0098(5) 0.0139(6) 0.0200(6) -0.0074(5) 0.0023(5) -0.0027(5)
C20 0.0166(6) 0.0170(6) 0.0179(6) -0.0074(5) -0.0002(5) -0.0035(5)
C21 0.0206(6) 0.0176(6) 0.0184(6) -0.0053(5) 0.0038(5) -0.0053(5)
C22 0.0150(6) 0.0195(6) 0.0265(7) -0.0078(5) 0.0047(5) -0.0084(5)
C23 0.0139(6) 0.0221(7) 0.0261(7) -0.0086(6) -0.0026(5) -0.0060(5)
C24 0.0150(6) 0.0179(6) 0.0190(6) -0.0039(5) -0.0013(5) -0.0047(5)
C25 0.0211(7) 0.0171(6) 0.0290(8) -0.0094(6) 0.0017(6) -0.0060(5)
C26 0.0152(6) 0.0256(7) 0.0367(9) -0.0142(6) 0.0044(6) -0.0031(6)
C27 0.0266(7) 0.0210(7) 0.0223(7) -0.0107(5) 0.0020(6) -0.0077(6)
C28 0.0172(6) 0.0135(6) 0.0183(6) 0.0014(5) -0.0061(5) -0.0053(5)
C29 0.0251(7) 0.0205(7) 0.0246(7) -0.0057(6) -0.0065(6) -0.0050(6)
C30 0.0371(9) 0.0296(8) 0.0330(9) -0.0104(7) -0.0131(7) -0.0108(7)
C31 0.0294(8) 0.0303(8) 0.0395(9) -0.0032(7) -0.0190(7) -0.0110(7)
C32 0.0189(7) 0.0246(7) 0.0384(9) -0.0035(6) -0.0102(6) -0.0035(6)
C33 0.0194(7) 0.0187(7) 0.0260(7) -0.0038(5) -0.0065(5) -0.0034(5)
C34 0.0291(8) 0.0300(8) 0.0218(7) 0.0033(6) 0.0004(6) -0.0041(7)
C35 0.0276(8) 0.0157(7) 0.0331(8) 0.0025(6) -0.0078(6) -0.0050(6)
C36 0.0217(7) 0.0236(7) 0.0309(8) 0.0056(6) -0.0074(6) -0.0121(6)
C37 0.0132(6) 0.0172(6) 0.0161(6) -0.0073(5) 0.0010(5) -0.0080(5)
C38 0.0175(6) 0.0177(6) 0.0207(7) -0.0068(5) 0.0013(5) -0.0064(5)
C39 0.0208(7) 0.0222(7) 0.0298(8) -0.0153(6) 0.0055(6) -0.0071(6)
C40 0.0277(7) 0.0362(8) 0.0212(7) -0.0166(6) 0.0074(6) -0.0174(7)
C41 0.0285(7) 0.0300(8) 0.0164(7) -0.0051(6) 0.0000(5) -0.0158(6)
C42 0.0207(6) 0.0184(6) 0.0184(6) -0.0047(5) -0.0006(5) -0.0090(5)
C43 0.0157(6) 0.0184(6) 0.0183(6) -0.0061(5) 0.0024(5) -0.0071(5)
C44 0.0274(7) 0.0200(7) 0.0275(7) -0.0100(6) 0.0051(6) -0.0139(6)
C45 0.0173(6) 0.0304(8) 0.0222(7) -0.0105(6) -0.0020(5) -0.0089(6)
C46 0.0351(9) 0.0351(9) 0.0292(8) -0.0148(7) 0.0035(7) -0.0110(7)
C47 0.0308(8) 0.0364(9) 0.0210(7) -0.0036(6) -0.0010(6) -0.0100(7)
C48 0.0322(8) 0.0240(7) 0.0327(9) -0.0046(6) -0.0002(7) -0.0062(7)
C49 0.0332(8) 0.0230(7) 0.0277(8) -0.0083(6) 0.0068(6) -0.0141(6)
C50 0.0278(8) 0.0290(8) 0.0298(8) -0.0142(6) 0.0033(6) -0.0129(6)
C51 0.0298(8) 0.0245(7) 0.0231(7) -0.0071(6) 0.0017(6) -0.0081(6)

loop_
_atom_type_symbol
_atom_type_description
_atom_type_scat_dispersion_real
_atom_type_scat_dispersion_imag
_atom_type_scat_source
C C 0.0033 0.0016 'International Tables Vol C Tables 4.2.6.8 and 6.1.1.4'
H H 0.0000 0.0000 'International Tables Vol C Tables 4.2.6.8 and 6.1.1.4'
N N 0.0061 0.0033 'International Tables Vol C Tables 4.2.6.8 and 6.1.1.4'
Si Si 0.0817 0.0704 'International Tables Vol C Tables 4.2.6.8 and 6.1.1.4'
Cl Cl 0.1484 0.1585 'International Tables Vol C Tables 4.2.6.8 and 6.1.1.4'

loop_
_geom_angle_atom_site_label_1
_geom_angle_atom_site_label_2
_geom_angle_atom_site_label_3
_geom_angle
_geom_angle_site_symmetry_1
_geom_angle_site_symmetry_3
_geom_angle_publ_flag
Cl1 Si1 Si2 131.56(2) . . ?
Cl1 Si1 Si6 126.49(2) . . ?
Si2 Si1 Si6 91.770(17) . . ?
Cl1 Si1 Si4 120.104(19) . . ?
Si2 Si1 Si4 93.617(17) . . ?
Si6 Si1 Si4 77.888(15) . . ?
Cl1 Si1 Si3 172.77(2) . . ?
Si2 Si1 Si3 52.876(13) . . ?
Si6 Si1 Si3 55.037(13) . . ?
Si4 Si1 Si3 52.669(13) . . ?
N1 Si2 Cl2 105.59(4) . . ?
N1 Si2 Si1 124.47(4) . . ?
Cl2 Si2 Si1 114.724(19) . . ?
N1 Si2 Si3 123.00(4) . . ?
Cl2 Si2 Si3 112.028(19) . . ?
Si1 Si2 Si3 74.850(16) . . ?
Si7 Si3 Si2 116.670(18) . . ?
Si7 Si3 Si4 140.76(2) . . ?
Si2 Si3 Si4 93.917(17) . . ?
Si7 Si3 Si6 124.813(19) . . ?
Si2 Si3 Si6 88.878(16) . . ?
Si4 Si3 Si6 76.550(15) . . ?
Si7 Si3 Si1 165.552(18) . . ?
Si2 Si3 Si1 52.274(13) . . ?
Si4 Si3 Si1 53.639(13) . . ?
Si6 Si3 Si1 51.833(12) . . ?
N2 Si4 Si3 127.76(4) . . ?
N2 Si4 Si1 115.72(4) . . ?
Si3 Si4 Si1 73.692(15) . . ?
N2 Si4 Si5 136.55(4) . . ?
Si3 Si4 Si5 91.786(16) . . ?
Si1 Si4 Si5 89.797(16) . . ?
N3 Si5 N4 110.04(5) . . ?
N3 Si5 Si6 119.26(4) . . ?
N4 Si5 Si6 116.71(4) . . ?
N3 Si5 Si4 112.79(4) . . ?
N4 Si5 Si4 118.42(4) . . ?
Si6 Si5 Si4 76.218(15) . . ?
N5 Si6 Si1 125.14(4) . . ?
N5 Si6 Si5 134.57(4) . . ?
Si1 Si6 Si5 91.035(16) . . ?
N5 Si6 Si3 123.80(4) . . ?
Si1 Si6 Si3 73.130(15) . . ?
Si5 Si6 Si3 89.912(16) . . ?
Cl5 Si7 Cl4 105.06(2) . . ?
Cl5 Si7 Cl3 106.41(2) . . ?
Cl4 Si7 Cl3 107.46(2) . . ?
Cl5 Si7 Si3 117.64(2) . . ?
Cl4 Si7 Si3 113.47(2) . . ?
Cl3 Si7 Si3 106.233(19) . . ?
N1 Si8 C8 108.09(7) . . ?
N1 Si8 C7 107.36(6) . . ?
C8 Si8 C7 111.71(8) . . ?
N1 Si8 C9 112.87(7) . . ?
C8 Si8 C9 108.77(8) . . ?
C7 Si8 C9 108.08(8) . . ?
N2 Si9 C16 107.56(6) . . ?
N2 Si9 C17 109.17(6) . . ?
C16 Si9 C17 110.48(7) . . ?
N2 Si9 C18 111.35(6) . . ?
C16 Si9 C18 111.46(7) . . ?
C17 Si9 C18 106.82(7) . . ?
N3 Si10 C27 112.09(6) . . ?
N3 Si10 C25 108.82(6) . . ?
C27 Si10 C25 108.31(7) . . ?
N3 Si10 C26 109.04(6) . . ?
C27 Si10 C26 108.60(7) . . ?
C25 Si10 C26 109.96(7) . . ?
N4 Si11 C36 110.35(6) . . ?
N4 Si11 C35 110.04(6) . . ?
C36 Si11 C35 108.36(7) . . ?
N4 Si11 C34 111.24(7) . . ?
C36 Si11 C34 109.45(8) . . ?
C35 Si11 C34 107.31(7) . . ?
N5 Si12 C45 109.43(6) . . ?
N5 Si12 C44 110.42(6) . . ?
C45 Si12 C44 106.11(7) . . ?
N5 Si12 C43 111.53(6) . . ?
C45 Si12 C43 110.67(6) . . ?
C44 Si12 C43 108.53(6) . . ?
C1 N1 Si2 115.54(9) . . ?
C1 N1 Si8 118.39(8) . . ?
Si2 N1 Si8 123.71(7) . . ?
C10 N2 Si4 115.66(8) . . ?
C10 N2 Si9 113.37(8) . . ?
Si4 N2 Si9 130.93(7) . . ?
C19 N3 Si5 121.09(8) . . ?
C19 N3 Si10 113.62(8) . . ?
Si5 N3 Si10 125.23(6) . . ?
C28 N4 Si5 112.87(8) . . ?
C28 N4 Si11 111.61(8) . . ?
Si5 N4 Si11 135.22(7) . . ?
C37 N5 Si6 116.85(8) . . ?
C37 N5 Si12 112.12(8) . . ?
Si6 N5 Si12 130.66(6) . . ?
C6 C1 C2 119.35(13) . . ?
C6 C1 N1 119.46(12) . . ?
C2 C1 N1 121.18(12) . . ?
C1 C2 C3 119.91(14) . . ?
C1 C2 H2 120.0 . . ?
C3 C2 H2 120.0 . . ?
C4 C3 C2 120.42(14) . . ?
C4 C3 H3 119.8 . . ?
C2 C3 H3 119.8 . . ?
C3 C4 C5 119.66(14) . . ?
C3 C4 H4 120.2 . . ?
C5 C4 H4 120.2 . . ?
C4 C5 C6 120.18(14) . . ?
C4 C5 H5 119.9 . . ?
C6 C5 H5 119.9 . . ?
C1 C6 C5 120.45(13) . . ?
C1 C6 H6 119.8 . . ?
C5 C6 H6 119.8 . . ?
Si8 C7 H7A 109.5 . . ?
Si8 C7 H7B 109.5 . . ?
H7A C7 H7B 109.5 . . ?
Si8 C7 H7C 109.5 . . ?
H7A C7 H7C 109.5 . . ?
H7B C7 H7C 109.5 . . ?
Si8 C8 H8A 109.5 . . ?
Si8 C8 H8B 109.5 . . ?
H8A C8 H8B 109.5 . . ?
Si8 C8 H8C 109.5 . . ?
H8A C8 H8C 109.5 . . ?
H8B C8 H8C 109.5 . . ?
Si8 C9 H9A 109.5 . . ?
Si8 C9 H9B 109.5 . . ?
H9A C9 H9B 109.5 . . ?
Si8 C9 H9C 109.5 . . ?
H9A C9 H9C 109.5 . . ?
H9B C9 H9C 109.5 . . ?
C15 C10 C11 119.31(12) . . ?
C15 C10 N2 120.34(12) . . ?
C11 C10 N2 120.31(11) . . ?
C12 C11 C10 120.19(12) . . ?
C12 C11 H11 119.9 . . ?
C10 C11 H11 119.9 . . ?
C11 C12 C13 120.34(13) . . ?
C11 C12 H12 119.8 . . ?
C13 C12 H12 119.8 . . ?
C14 C13 C12 119.61(13) . . ?
C14 C13 H13 120.2 . . ?
C12 C13 H13 120.2 . . ?
C13 C14 C15 120.32(13) . . ?
C13 C14 H14 119.8 . . ?
C15 C14 H14 119.8 . . ?
C10 C15 C14 120.22(13) . . ?
C10 C15 H15 119.9 . . ?
C14 C15 H15 119.9 . . ?
Si9 C16 H16A 109.5 . . ?
Si9 C16 H16B 109.5 . . ?
H16A C16 H16B 109.5 . . ?
Si9 C16 H16C 109.5 . . ?
H16A C16 H16C 109.5 . . ?
H16B C16 H16C 109.5 . . ?
Si9 C17 H17A 109.5 . . ?
Si9 C17 H17B 109.5 . . ?
H17A C17 H17B 109.5 . . ?
Si9 C17 H17C 109.5 . . ?
H17A C17 H17C 109.5 . . ?
H17B C17 H17C 109.5 . . ?
Si9 C18 H18A 109.5 . . ?
Si9 C18 H18B 109.5 . . ?
H18A C18 H18B 109.5 . . ?
Si9 C18 H18C 109.5 . . ?
H18A C18 H18C 109.5 . . ?
H18B C18 H18C 109.5 . . ?
C20 C19 C24 118.66(12) . . ?
C20 C19 N3 120.62(11) . . ?
C24 C19 N3 120.57(12) . . ?
C21 C20 C19 120.94(12) . . ?
C21 C20 H20 119.5 . . ?
C19 C20 H20 119.5 . . ?
C22 C21 C20 120.00(13) . . ?
C22 C21 H21 120.0 . . ?
C20 C21 H21 120.0 . . ?
C23 C22 C21 119.45(13) . . ?
C23 C22 H22 120.3 . . ?
C21 C22 H22 120.3 . . ?
C22 C23 C24 120.68(13) . . ?
C22 C23 H23 119.7 . . ?
C24 C23 H23 119.7 . . ?
C23 C24 C19 120.21(13) . . ?
C23 C24 H24 119.9 . . ?
C19 C24 H24 119.9 . . ?
Si10 C25 H25A 109.5 . . ?
Si10 C25 H25B 109.5 . . ?
H25A C25 H25B 109.5 . . ?
Si10 C25 H25C 109.5 . . ?
H25A C25 H25C 109.5 . . ?
H25B C25 H25C 109.5 . . ?
Si10 C26 H26A 109.5 . . ?
Si10 C26 H26B 109.5 . . ?
H26A C26 H26B 109.5 . . ?
Si10 C26 H26C 109.5 . . ?
H26A C26 H26C 109.5 . . ?
H26B C26 H26C 109.5 . . ?
Si10 C27 H27A 109.5 . . ?
Si10 C27 H27B 109.5 . . ?
H27A C27 H27B 109.5 . . ?
Si10 C27 H27C 109.5 . . ?
H27A C27 H27C 109.5 . . ?
H27B C27 H27C 109.5 . . ?
C29 C28 C33 119.18(13) . . ?
C29 C28 N4 119.47(12) . . ?
C33 C28 N4 121.34(12) . . ?
C28 C29 C30 120.54(15) . . ?
C28 C29 H29 119.7 . . ?
C30 C29 H29 119.7 . . ?
C31 C30 C29 120.12(15) . . ?
C31 C30 H30 119.9 . . ?
C29 C30 H30 119.9 . . ?
C32 C31 C30 119.75(14) . . ?
C32 C31 H31 120.1 . . ?
C30 C31 H31 120.1 . . ?
C31 C32 C33 120.21(15) . . ?
C31 C32 H32 119.9 . . ?
C33 C32 H32 119.9 . . ?
C28 C33 C32 120.19(14) . . ?
C28 C33 H33 119.9 . . ?
C32 C33 H33 119.9 . . ?
Si11 C34 H34A 109.5 . . ?
Si11 C34 H34B 109.5 . . ?
H34A C34 H34B 109.5 . . ?
Si11 C34 H34C 109.5 . . ?
H34A C34 H34C 109.5 . . ?
H34B C34 H34C 109.5 . . ?
Si11 C35 H35A 109.5 . . ?
Si11 C35 H35B 109.5 . . ?
H35A C35 H35B 109.5 . . ?
Si11 C35 H35C 109.5 . . ?
H35A C35 H35C 109.5 . . ?
H35B C35 H35C 109.5 . . ?
Si11 C36 H36A 109.5 . . ?
Si11 C36 H36B 109.5 . . ?
H36A C36 H36B 109.5 . . ?
Si11 C36 H36C 109.5 . . ?
H36A C36 H36C 109.5 . . ?
H36B C36 H36C 109.5 . . ?
C38 C37 C42 119.24(12) . . ?
C38 C37 N5 120.49(12) . . ?
C42 C37 N5 120.19(12) . . ?
C37 C38 C39 120.37(13) . . ?
C37 C38 H38 119.8 . . ?
C39 C38 H38 119.8 . . ?
C40 C39 C38 119.93(13) . . ?
C40 C39 H39 120.0 . . ?
C38 C39 H39 120.0 . . ?
C41 C40 C39 120.02(13) . . ?
C41 C40 H40 120.0 . . ?
C39 C40 H40 120.0 . . ?
C40 C41 C42 120.30(14) . . ?
C40 C41 H41 119.9 . . ?
C42 C41 H41 119.9 . . ?
C41 C42 C37 120.14(13) . . ?
C41 C42 H42 119.9 . . ?
C37 C42 H42 119.9 . . ?
Si12 C43 H43A 109.5 . . ?
Si12 C43 H43B 109.5 . . ?
H43A C43 H43B 109.5 . . ?
Si12 C43 H43C 109.5 . . ?
H43A C43 H43C 109.5 . . ?
H43B C43 H43C 109.5 . . ?
Si12 C44 H44A 109.5 . . ?
Si12 C44 H44B 109.5 . . ?
H44A C44 H44B 109.5 . . ?
Si12 C44 H44C 109.5 . . ?
H44A C44 H44C 109.5 . . ?
H44B C44 H44C 109.5 . . ?
Si12 C45 H45A 109.5 . . ?
Si12 C45 H45B 109.5 . . ?
H45A C45 H45B 109.5 . . ?
Si12 C45 H45C 109.5 . . ?
H45A C45 H45C 109.5 . . ?
H45B C45 H45C 109.5 . . ?
C47 C46 C48 119.99(16) 2_657 . ?
C47 C46 H46 120.0 2_657 . ?
C48 C46 H46 120.0 . . ?
C46 C47 C48 120.19(15) 2_657 . ?
C46 C47 H47 119.9 2_657 . ?
C48 C47 H47 119.9 . . ?
C47 C48 C46 119.83(16) . . ?
C47 C48 H48 120.1 . . ?
C46 C48 H48 120.1 . . ?
C51 C49 C50 119.77(14) . 2_756 ?
C51 C49 H49 120.1 . . ?
C50 C49 H49 120.1 2_756 . ?
C51 C50 C49 120.18(15) . 2_756 ?
C51 C50 H50 119.9 . . ?
C49 C50 H50 119.9 2_756 . ?
C50 C51 C49 120.05(15) . . ?
C50 C51 H51 120.0 . . ?
C49 C51 H51 120.0 . . ?

loop_
_geom_bond_atom_site_label_1
_geom_bond_atom_site_label_2
_geom_bond_distance
_geom_bond_site_symmetry_2
_geom_bond_publ_flag
Cl1 Si1 2.0669(5) . ?
Cl5 Si7 2.0351(5) . ?
Cl2 Si2 2.0967(5) . ?
Cl3 Si7 2.0422(5) . ?
Cl4 Si7 2.0389(5) . ?
Si1 Si2 2.3215(5) . ?
Si1 Si6 2.3275(5) . ?
Si1 Si4 2.3771(5) . ?
Si1 Si3 2.8330(5) . ?
Si2 N1 1.7203(11) . ?
Si2 Si3 2.3402(5) . ?
Si3 Si7 2.3106(5) . ?
Si3 Si4 2.3471(5) . ?
Si3 Si6 2.4261(5) . ?
Si4 N2 1.7419(11) . ?
Si4 Si5 2.3969(5) . ?
Si5 N3 1.7393(11) . ?
Si5 N4 1.7424(11) . ?
Si5 Si6 2.3951(5) . ?
Si6 N5 1.7285(11) . ?
Si8 N1 1.7613(12) . ?
Si8 C8 1.8587(17) . ?
Si8 C7 1.8618(16) . ?
Si8 C9 1.8705(17) . ?
Si9 N2 1.7590(11) . ?
Si9 C16 1.8505(14) . ?
Si9 C17 1.8707(15) . ?
Si9 C18 1.8726(15) . ?
Si10 N3 1.7667(11) . ?
Si10 C27 1.8629(15) . ?
Si10 C25 1.8665(15) . ?
Si10 C26 1.8677(15) . ?
Si11 N4 1.7607(12) . ?
Si11 C36 1.8552(15) . ?
Si11 C35 1.8636(15) . ?
Si11 C34 1.8663(17) . ?
Si12 N5 1.7724(11) . ?
Si12 C45 1.8598(14) . ?
Si12 C44 1.8654(14) . ?
Si12 C43 1.8679(14) . ?
N1 C1 1.4487(16) . ?
N2 C10 1.4478(16) . ?
N3 C19 1.4417(16) . ?
N4 C28 1.4499(16) . ?
N5 C37 1.4521(16) . ?
C1 C6 1.3882(19) . ?
C1 C2 1.3914(19) . ?
C2 C3 1.397(2) . ?
C2 H2 0.9500 . ?
C3 C4 1.382(2) . ?
C3 H3 0.9500 . ?
C4 C5 1.385(2) . ?
C4 H4 0.9500 . ?
C5 C6 1.3907(19) . ?
C5 H5 0.9500 . ?
C6 H6 0.9500 . ?
C7 H7A 0.9800 . ?
C7 H7B 0.9800 . ?
C7 H7C 0.9800 . ?
C8 H8A 0.9800 . ?
C8 H8B 0.9800 . ?
C8 H8C 0.9800 . ?
C9 H9A 0.9800 . ?
C9 H9B 0.9800 . ?
C9 H9C 0.9800 . ?
C10 C15 1.3930(18) . ?
C10 C11 1.3954(18) . ?
C11 C12 1.3878(19) . ?
C11 H11 0.9500 . ?
C12 C13 1.394(2) . ?
C12 H12 0.9500 . ?
C13 C14 1.383(2) . ?
C13 H13 0.9500 . ?
C14 C15 1.394(2) . ?
C14 H14 0.9500 . ?
C15 H15 0.9500 . ?
C16 H16A 0.9800 . ?
C16 H16B 0.9800 . ?
C16 H16C 0.9800 . ?
C17 H17A 0.9800 . ?
C17 H17B 0.9800 . ?
C17 H17C 0.9800 . ?
C18 H18A 0.9800 . ?
C18 H18B 0.9800 . ?
C18 H18C 0.9800 . ?
C19 C20 1.3933(19) . ?
C19 C24 1.3983(18) . ?
C20 C21 1.3925(19) . ?
C20 H20 0.9500 . ?
C21 C22 1.389(2) . ?
C21 H21 0.9500 . ?
C22 C23 1.387(2) . ?
C22 H22 0.9500 . ?
C23 C24 1.3924(19) . ?
C23 H23 0.9500 . ?
C24 H24 0.9500 . ?
C25 H25A 0.9800 . ?
C25 H25B 0.9800 . ?
C25 H25C 0.9800 . ?
C26 H26A 0.9800 . ?
C26 H26B 0.9800 . ?
C26 H26C 0.9800 . ?
C27 H27A 0.9800 . ?
C27 H27B 0.9800 . ?
C27 H27C 0.9800 . ?
C28 C29 1.389(2) . ?
C28 C33 1.394(2) . ?
C29 C30 1.392(2) . ?
C29 H29 0.9500 . ?
C30 C31 1.386(3) . ?
C30 H30 0.9500 . ?
C31 C32 1.386(2) . ?
C31 H31 0.9500 . ?
C32 C33 1.394(2) . ?
C32 H32 0.9500 . ?
C33 H33 0.9500 . ?
C34 H34A 0.9800 . ?
C34 H34B 0.9800 . ?
C34 H34C 0.9800 . ?
C35 H35A 0.9800 . ?
C35 H35B 0.9800 . ?
C35 H35C 0.9800 . ?
C36 H36A 0.9800 . ?
C36 H36B 0.9800 . ?
C36 H36C 0.9800 . ?
C37 C38 1.3921(18) . ?
C37 C42 1.3932(18) . ?
C38 C39 1.396(2) . ?
C38 H38 0.9500 . ?
C39 C40 1.384(2) . ?
C39 H39 0.9500 . ?
C40 C41 1.383(2) . ?
C40 H40 0.9500 . ?
C41 C42 1.393(2) . ?
C41 H41 0.9500 . ?
C42 H42 0.9500 . ?
C43 H43A 0.9800 . ?
C43 H43B 0.9800 . ?
C43 H43C 0.9800 . ?
C44 H44A 0.9800 . ?
C44 H44B 0.9800 . ?
C44 H44C 0.9800 . ?
C45 H45A 0.9800 . ?
C45 H45B 0.9800 . ?
C45 H45C 0.9800 . ?
C46 C47 1.380(2) 2_657 ?
C46 C48 1.385(2) . ?
C46 H46 0.9500 . ?
C47 C48 1.384(2) . ?
C47 H47 0.9500 . ?
C48 H48 0.9500 . ?
C49 C51 1.387(2) . ?
C49 C50 1.388(2) 2_756 ?
C49 H49 0.9500 . ?
C50 C51 1.386(2) . ?
C50 H50 0.9500 . ?
C51 H51 0.9500 . ?
